data_7125410
loop_
_publ_author_name
'Huang, Ke-Bin'
'Wang, Feng-Yang'
'Feng, Hai-Wen'
'Luo, Hejiang'
'Long, Yan'
'Zou, Taotao'
'Chan, Albert S. C.'
'Liu, Rong'
'Zou, Huahong'
'Chen, Zhen-Feng'
'Liu, Yan-Cheng'
'Liu, You-Nian'
'Liang, Hong'

_publ_section_title
;
 An aminophosphonate ester ligand-containing platinum(ii) complex induces
 potent immunogenic cell death in vitro and elicits effective anti-tumour
 immune responses in vivo.
;
_journal_issue 87
_journal_name_full 'Chemical communications (Cambridge, England)'
_journal_page_first 13066
_journal_page_last 13069
_journal_paper_doi 10.1039/c9cc06563f
_journal_volume 55
_journal_year 2019
_chemical_formula_moiety 'C19 H26 Cl3 N2 O4 P Pt'
_chemical_formula_sum 'C19 H26 Cl3 N2 O4 P Pt'
_chemical_formula_weight 678.82
_space_group_crystal_system triclinic
_space_group_IT_number 2
_space_group_name_Hall '-P 1'
_space_group_name_H-M_alt 'P -1'
_atom_sites_solution_hydrogens geom
_atom_sites_solution_primary direct
_atom_sites_solution_secondary difmap
_audit_creation_date 2016-09-05
_audit_creation_method
;
  Olex2 1.1
  (compiled 2011.02.15 svn.r1672, GUI svn.r3494)
;
_audit_update_record
;
2017-04-06 deposited with the CCDC.	2019-09-23 downloaded from the CCDC.
;
_cell_angle_alpha 83.444(2)
_cell_angle_beta 85.190(2)
_cell_angle_gamma 71.014(2)
_cell_formula_units_Z 2
_cell_length_a 8.5496(10)
_cell_length_b 11.5478(14)
_cell_length_c 12.5966(15)
_cell_measurement_reflns_used 9941
_cell_measurement_temperature 296.15
_cell_measurement_theta_max 26.48
_cell_measurement_theta_min 2.52
_cell_volume 1166.9(2)
_computing_molecular_graphics
;
O. V. Dolomanov, L. J. Bourhis, R. J. Gildea, J. A. K. Howard and H. Puschmann,
OLEX2: a complete structure solution, refinement and analysis program.
J. Appl. Cryst. (2009). 42, 339-341.
;
_computing_publication_material
;
O. V. Dolomanov, L. J. Bourhis, R. J. Gildea, J. A. K. Howard and H. Puschmann,
OLEX2: a complete structure solution, refinement and analysis program.
J. Appl. Cryst. (2009). 42, 339-341.
;
_computing_structure_refinement 'SHELXL-97 (Sheldrick, 1997)'
_computing_structure_solution 'A short history of SHELX (Sheldrick, 2007)/Bruker'
_diffrn_ambient_temperature 296.15
_diffrn_measured_fraction_theta_full 0.996
_diffrn_measured_fraction_theta_max 0.996
_diffrn_measurement_device_type 'Bruker APEX-II CCD'
_diffrn_measurement_method '\f and \w scans'
_diffrn_radiation_monochromator graphite
_diffrn_radiation_type MoK\a
_diffrn_radiation_wavelength 0.71073
_diffrn_reflns_av_R_equivalents 0.0366
_diffrn_reflns_av_unetI/netI 0.0414
_diffrn_reflns_limit_h_max 10
_diffrn_reflns_limit_h_min -10
_diffrn_reflns_limit_k_max 14
_diffrn_reflns_limit_k_min -14
_diffrn_reflns_limit_l_max 15
_diffrn_reflns_limit_l_min -15
_diffrn_reflns_number 13964
_diffrn_reflns_theta_full 26.48
_diffrn_reflns_theta_max 26.48
_diffrn_reflns_theta_min 1.63
_diffrn_source 'fine-focus sealed tube'
_diffrn_source_current 30.0
_diffrn_source_power 1.5
_diffrn_source_voltage 50.0
_diffrn_standards_number 0
_exptl_absorpt_coefficient_mu 6.453
_exptl_absorpt_correction_type none
_exptl_crystal_colour red
_exptl_crystal_density_diffrn 1.932
_exptl_crystal_density_method 'not measured'
_exptl_crystal_description block
_exptl_crystal_F_000 660
_refine_diff_density_max 1.495
_refine_diff_density_min -1.240
_refine_diff_density_rms 0.145
_refine_ls_extinction_method none
_refine_ls_goodness_of_fit_ref 1.080
_refine_ls_hydrogen_treatment mixed
_refine_ls_matrix_type full
_refine_ls_number_parameters 274
_refine_ls_number_reflns 4816
_refine_ls_number_restraints 0
_refine_ls_restrained_S_all 1.080
_refine_ls_R_factor_all 0.0282
_refine_ls_R_factor_gt 0.0260
_refine_ls_shift/su_max 0.003
_refine_ls_shift/su_mean 0.000
_refine_ls_structure_factor_coef Fsqd
_refine_ls_weighting_details 'calc w=1/[\s^2^(Fo^2^)+(0.0437P)^2^+0.0000P] where P=(Fo^2^+2Fc^2^)/3'
_refine_ls_weighting_scheme calc
_refine_ls_wR_factor_gt 0.0710
_refine_ls_wR_factor_ref 0.0724
_reflns_number_gt 4480
_reflns_number_total 4816
_reflns_threshold_expression >2sigma(I)
_cod_data_source_file c9cc06563f2.cif
_cod_data_source_block 04
_cod_database_code 7125410

loop_
_space_group_symop_id
_space_group_symop_operation_xyz
1 'x, y, z'
2 '-x, -y, -z'

loop_
_atom_site_label
_atom_site_type_symbol
_atom_site_fract_x
_atom_site_fract_y
_atom_site_fract_z
_atom_site_U_iso_or_equiv
_atom_site_adp_type
_atom_site_occupancy
_atom_site_symmetry_multiplicity
_atom_site_calc_flag
_atom_site_refinement_flags
Pt1 Pt 0.501953(14) 0.157488(11) 0.665616(10) 0.03068(7) Uani 1 1 d .
Cl1 Cl 0.71610(12) 0.23994(11) 0.63468(10) 0.0484(3) Uani 1 1 d .
Cl2 Cl 0.68315(14) -0.03614(10) 0.69783(10) 0.0510(3) Uani 1 1 d .
Cl3 Cl -0.12051(14) 0.66067(9) 0.62001(10) 0.0550(3) Uani 1 1 d .
P P 0.12809(13) 0.19172(9) 0.86949(8) 0.0379(2) Uani 1 1 d .
O3 O 0.2545(5) 0.2478(4) 0.9059(3) 0.0675(10) Uani 1 1 d .
O1 O -0.0420(4) 0.2560(4) 0.9013(3) 0.0707(10) Uani 1 1 d .
O2 O 0.1966(6) 0.0523(3) 0.9032(3) 0.0722(11) Uani 1 1 d .
O4 O 0.4358(5) -0.4687(3) 0.8808(3) 0.0752(11) Uani 1 1 d .
N1 N 0.3191(4) 0.3195(3) 0.6450(3) 0.0317(6) Uani 1 1 d .
N2 N 0.3063(4) 0.0909(3) 0.6864(2) 0.0277(6) Uani 1 1 d .
H2 H 0.3296 0.0272 0.7386 0.033 Uiso 1 1 calc R
C2 C 0.2019(5) 0.5341(3) 0.5942(4) 0.0436(9) Uani 1 1 d .
H2A H 0.2162 0.6082 0.5659 0.052 Uiso 1 1 calc R
C15 C 0.2233(6) -0.2891(4) 0.8332(4) 0.0591(12) Uani 1 1 d .
H15 H 0.1644 -0.3062 0.8952 0.071 Uiso 1 1 calc R
C6 C 0.1554(4) 0.1907(3) 0.7233(3) 0.0297(7) Uani 1 1 d .
H6 H 0.0577 0.1786 0.6970 0.036 Uiso 1 1 calc R
C7 C 0.2167(11) 0.0014(7) 1.0144(6) 0.100(2) Uani 1 1 d .
H7A H 0.2404 0.0594 1.0553 0.120 Uiso 1 1 calc R
H7B H 0.1139 -0.0104 1.0439 0.120 Uiso 1 1 calc R
C8 C 0.3435(15) -0.1101(7) 1.0247(8) 0.138(4) Uani 1 1 d .
H8A H 0.4365 -0.1054 0.9782 0.207 Uiso 1 1 calc R
H8B H 0.3055 -0.1742 1.0056 0.207 Uiso 1 1 calc R
H8C H 0.3761 -0.1278 1.0974 0.207 Uiso 1 1 calc R
C9 C 0.2031(15) 0.3581(9) 0.9623(8) 0.122(3) Uani 1 1 d .
H9A H 0.2748 0.4070 0.9383 0.147 Uiso 1 1 calc R
H9B H 0.0912 0.4066 0.9441 0.147 Uiso 1 1 calc R
C19 C 0.5896(9) -0.5581(5) 0.8582(5) 0.0827(19) Uani 1 1 d .
H19A H 0.5791 -0.6022 0.8004 0.124 Uiso 1 1 calc R
H19B H 0.6222 -0.6146 0.9205 0.124 Uiso 1 1 calc R
H19C H 0.6718 -0.5184 0.8382 0.124 Uiso 1 1 calc R
C4 C 0.0255(5) 0.4170(3) 0.6662(3) 0.0353(8) Uani 1 1 d .
H4 H -0.0795 0.4119 0.6860 0.042 Uiso 1 1 calc R
C5 C 0.1650(4) 0.3133(3) 0.6751(3) 0.0291(7) Uani 1 1 d .
C11 C 0.2765(5) 0.0442(3) 0.5851(3) 0.0360(8) Uani 1 1 d .
H11A H 0.3826 -0.0013 0.5528 0.043 Uiso 1 1 calc R
H11B H 0.2252 0.1141 0.5351 0.043 Uiso 1 1 calc R
C13 C 0.2408(5) -0.1545(3) 0.6752(3) 0.0359(8) Uani 1 1 d .
C17 C 0.4651(5) -0.3414(4) 0.7176(4) 0.0466(10) Uani 1 1 d .
H17 H 0.5701 -0.3940 0.7005 0.056 Uiso 1 1 calc R
C3 C 0.0470(5) 0.5281(3) 0.6269(3) 0.0363(8) Uani 1 1 d .
C12 C 0.1676(5) -0.0382(4) 0.6020(4) 0.0407(9) Uani 1 1 d .
H12A H 0.1506 -0.0610 0.5331 0.049 Uiso 1 1 calc R
H12B H 0.0603 0.0078 0.6324 0.049 Uiso 1 1 calc R
C16 C 0.3777(6) -0.3683(4) 0.8082(4) 0.0475(10) Uani 1 1 d .
C18 C 0.3953(5) -0.2351(4) 0.6517(4) 0.0429(9) Uani 1 1 d .
H18 H 0.4545 -0.2178 0.5900 0.051 Uiso 1 1 calc R
C14 C 0.1556(6) -0.1838(4) 0.7660(4) 0.0512(11) Uani 1 1 d .
H14 H 0.0500 -0.1317 0.7828 0.061 Uiso 1 1 calc R
C1 C 0.3351(5) 0.4284(4) 0.6042(4) 0.0424(9) Uani 1 1 d .
H1 H 0.4401 0.4322 0.5821 0.051 Uiso 1 1 calc R
C10 C 0.2077(13) 0.3331(11) 1.0738(8) 0.142(4) Uani 1 1 d .
H10A H 0.3202 0.2938 1.0932 0.213 Uiso 1 1 calc R
H10B H 0.1434 0.2798 1.0977 0.213 Uiso 1 1 calc R
H10C H 0.1625 0.4087 1.1070 0.213 Uiso 1 1 calc R

loop_
_atom_site_aniso_label
_atom_site_aniso_U_11
_atom_site_aniso_U_22
_atom_site_aniso_U_33
_atom_site_aniso_U_23
_atom_site_aniso_U_13
_atom_site_aniso_U_12
Pt1 0.02643(9) 0.03198(10) 0.02960(10) -0.00174(6) -0.00277(6) -0.00384(6)
Cl1 0.0324(5) 0.0548(6) 0.0605(7) -0.0115(5) -0.0008(4) -0.0156(4)
Cl2 0.0408(5) 0.0398(5) 0.0592(7) -0.0021(5) -0.0091(5) 0.0062(4)
Cl3 0.0509(6) 0.0320(5) 0.0661(7) 0.0056(5) -0.0028(5) 0.0053(4)
P 0.0413(5) 0.0390(5) 0.0289(5) 0.0027(4) 0.0045(4) -0.0099(4)
O3 0.068(2) 0.104(3) 0.0435(19) -0.0199(19) 0.0049(17) -0.043(2)
O1 0.0485(19) 0.100(3) 0.049(2) -0.0099(19) 0.0174(16) -0.0076(19)
O2 0.124(3) 0.0414(16) 0.0349(17) 0.0116(13) 0.0028(19) -0.0108(19)
O4 0.086(3) 0.055(2) 0.061(2) 0.0156(17) 0.012(2) -0.0008(19)
N1 0.0312(14) 0.0314(15) 0.0306(16) -0.0002(12) -0.0024(12) -0.0082(12)
N2 0.0305(14) 0.0239(13) 0.0237(14) 0.0022(11) -0.0019(11) -0.0031(11)
C2 0.047(2) 0.0302(18) 0.054(3) 0.0072(17) -0.0062(19) -0.0157(17)
C15 0.056(3) 0.054(3) 0.055(3) 0.003(2) 0.019(2) -0.010(2)
C6 0.0289(16) 0.0297(16) 0.0270(17) 0.0010(13) -0.0005(13) -0.0059(13)
C7 0.116(6) 0.094(5) 0.064(4) 0.042(4) -0.003(4) -0.016(4)
C8 0.186(11) 0.082(5) 0.133(8) 0.024(5) -0.089(8) -0.017(6)
C9 0.184(10) 0.114(6) 0.108(7) -0.044(5) 0.003(6) -0.093(7)
C19 0.098(5) 0.049(3) 0.071(4) 0.006(3) 0.003(3) 0.013(3)
C4 0.0324(17) 0.0345(18) 0.0337(19) 0.0014(15) -0.0006(15) -0.0054(15)
C5 0.0302(16) 0.0312(16) 0.0225(16) 0.0007(13) -0.0024(13) -0.0062(13)
C11 0.0425(19) 0.0331(18) 0.0293(18) 0.0001(14) -0.0028(15) -0.0084(16)
C13 0.0359(18) 0.0329(17) 0.042(2) -0.0068(15) -0.0017(16) -0.0140(15)
C17 0.040(2) 0.039(2) 0.055(3) -0.0059(18) 0.0073(19) -0.0067(17)
C3 0.0395(19) 0.0297(17) 0.0327(19) -0.0005(14) -0.0056(15) -0.0012(15)
C12 0.038(2) 0.0358(19) 0.047(2) -0.0043(17) -0.0100(18) -0.0090(16)
C16 0.054(2) 0.036(2) 0.047(2) 0.0026(18) 0.003(2) -0.0109(18)
C18 0.041(2) 0.041(2) 0.044(2) -0.0012(17) 0.0082(17) -0.0132(17)
C14 0.040(2) 0.047(2) 0.060(3) -0.007(2) 0.013(2) -0.0081(18)
C1 0.0370(19) 0.0349(19) 0.054(2) 0.0057(18) -0.0019(18) -0.0128(16)
C10 0.129(8) 0.212(11) 0.109(7) -0.095(8) -0.001(6) -0.061(8)

loop_
_atom_type_symbol
_atom_type_description
_atom_type_scat_dispersion_real
_atom_type_scat_dispersion_imag
_atom_type_scat_source
C C 0.0033 0.0016 'International Tables Vol C Tables 4.2.6.8 and 6.1.1.4'
H H 0.0000 0.0000 'International Tables Vol C Tables 4.2.6.8 and 6.1.1.4'
Cl Cl 0.1484 0.1585 'International Tables Vol C Tables 4.2.6.8 and 6.1.1.4'
N N 0.0061 0.0033 'International Tables Vol C Tables 4.2.6.8 and 6.1.1.4'
O O 0.0106 0.0060 'International Tables Vol C Tables 4.2.6.8 and 6.1.1.4'
P P 0.1023 0.0942 'International Tables Vol C Tables 4.2.6.8 and 6.1.1.4'
Pt Pt -1.7033 8.3905 'International Tables Vol C Tables 4.2.6.8 and 6.1.1.4'

loop_
_geom_angle_atom_site_label_1
_geom_angle_atom_site_label_2
_geom_angle_atom_site_label_3
_geom_angle
Cl2 Pt1 Cl1 91.60(4)
N1 Pt1 Cl1 95.54(9)
N1 Pt1 Cl2 172.68(9)
N1 Pt1 N2 82.15(12)
N2 Pt1 Cl1 176.95(8)
N2 Pt1 Cl2 90.76(8)
O3 P C6 107.35(18)
O1 P O3 113.8(2)
O1 P O2 117.8(2)
O1 P C6 110.87(19)
O2 P O3 105.7(3)
O2 P C6 100.03(17)
C9 O3 P 122.1(5)
C7 O2 P 123.1(4)
C16 O4 C19 119.2(4)
C5 N1 Pt1 114.2(2)
C1 N1 Pt1 126.9(3)
C1 N1 C5 118.9(3)
Pt1 N2 H2 108.4
C6 N2 Pt1 108.8(2)
C6 N2 H2 108.4
C6 N2 C11 111.2(3)
C11 N2 Pt1 111.5(2)
C11 N2 H2 108.4
C3 C2 H2A 120.7
C1 C2 H2A 120.7
C1 C2 C3 118.6(3)
C16 C15 H15 120.1
C16 C15 C14 119.9(4)
C14 C15 H15 120.1
P C6 H6 108.2
N2 C6 P 113.7(2)
N2 C6 H6 108.2
C5 C6 P 109.2(2)
C5 C6 N2 109.3(3)
C5 C6 H6 108.2
O2 C7 H7A 109.2
O2 C7 H7B 109.2
H7A C7 H7B 107.9
C8 C7 O2 112.1(7)
C8 C7 H7A 109.2
C8 C7 H7B 109.2
C7 C8 H8A 109.5
C7 C8 H8B 109.5
C7 C8 H8C 109.5
H8A C8 H8B 109.5
H8A C8 H8C 109.5
H8B C8 H8C 109.5
O3 C9 H9A 108.9
O3 C9 H9B 108.9
H9A C9 H9B 107.8
C10 C9 O3 113.2(8)
C10 C9 H9A 108.9
C10 C9 H9B 108.9
O4 C19 H19A 109.5
O4 C19 H19B 109.5
O4 C19 H19C 109.5
H19A C19 H19B 109.5
H19A C19 H19C 109.5
H19B C19 H19C 109.5
C5 C4 H4 120.9
C3 C4 H4 120.9
C3 C4 C5 118.2(3)
N1 C5 C6 116.5(3)
N1 C5 C4 121.4(3)
C4 C5 C6 122.1(3)
N2 C11 H11A 108.7
N2 C11 H11B 108.7
N2 C11 C12 114.2(3)
H11A C11 H11B 107.6
C12 C11 H11A 108.7
C12 C11 H11B 108.7
C18 C13 C12 120.8(4)
C14 C13 C12 121.6(4)
C14 C13 C18 117.6(4)
C16 C17 H17 120.3
C16 C17 C18 119.5(4)
C18 C17 H17 120.3
C2 C3 Cl3 119.3(3)
C2 C3 C4 120.5(3)
C4 C3 Cl3 120.1(3)
C11 C12 C13 113.2(3)
C11 C12 H12A 108.9
C11 C12 H12B 108.9
C13 C12 H12A 108.9
C13 C12 H12B 108.9
H12A C12 H12B 107.8
O4 C16 C15 115.6(4)
O4 C16 C17 124.6(4)
C17 C16 C15 119.7(4)
C13 C18 C17 121.8(4)
C13 C18 H18 119.1
C17 C18 H18 119.1
C15 C14 H14 119.2
C13 C14 C15 121.5(4)
C13 C14 H14 119.2
N1 C1 C2 122.3(4)
N1 C1 H1 118.9
C2 C1 H1 118.9
C9 C10 H10A 109.5
C9 C10 H10B 109.5
C9 C10 H10C 109.5
H10A C10 H10B 109.5
H10A C10 H10C 109.5
H10B C10 H10C 109.5

loop_
_geom_bond_atom_site_label_1
_geom_bond_atom_site_label_2
_geom_bond_distance
Pt1 Cl1 2.3109(10)
Pt1 Cl2 2.2823(10)
Pt1 N1 2.016(3)
Pt1 N2 2.044(3)
Cl3 C3 1.722(4)
P O3 1.550(4)
P O1 1.447(3)
P O2 1.545(3)
P C6 1.838(4)
O3 C9 1.453(9)
O2 C7 1.458(7)
O4 C19 1.413(7)
O4 C16 1.373(6)
N1 C5 1.363(5)
N1 C1 1.348(5)
N2 H2 0.9100
N2 C6 1.504(4)
N2 C11 1.512(5)
C2 H2A 0.9300
C2 C3 1.375(6)
C2 C1 1.374(6)
C15 H15 0.9300
C15 C16 1.374(6)
C15 C14 1.386(7)
C6 H6 0.9800
C6 C5 1.500(5)
C7 H7A 0.9700
C7 H7B 0.9700
C7 C8 1.388(11)
C8 H8A 0.9600
C8 H8B 0.9600
C8 H8C 0.9600
C9 H9A 0.9700
C9 H9B 0.9700
C9 C10 1.403(14)
C19 H19A 0.9600
C19 H19B 0.9600
C19 H19C 0.9600
C4 H4 0.9300
C4 C5 1.389(5)
C4 C3 1.385(5)
C11 H11A 0.9700
C11 H11B 0.9700
C11 C12 1.521(6)
C13 C12 1.521(6)
C13 C18 1.377(6)
C13 C14 1.373(6)
C17 H17 0.9300
C17 C16 1.373(6)
C17 C18 1.387(6)
C12 H12A 0.9700
C12 H12B 0.9700
C18 H18 0.9300
C14 H14 0.9300
C1 H1 0.9300
C10 H10A 0.9600
C10 H10B 0.9600
C10 H10C 0.9600
